data_2005863
loop_
_publ_author_name
'Abboud, K. A.'
'Toporek, S. S.'
'Horenstein, B. A.'

_publ_section_title
;
 <i>p</i>-Nitrophenyl
 2,3,4,6-Tetra-<i>O</i>-acetyl-\b-<small>D</small>-glucopyranoside
;
_journal_issue 1
_journal_name_full 'Acta Crystallographica Section C'
_journal_page_first 118
_journal_page_last 120
_journal_paper_doi 10.1107/S0108270196012784
_journal_volume 53
_journal_year 1997
_chemical_formula_sum 'C20 H23 N O12'
_chemical_formula_weight 469.39
_chemical_name_systematic
;
 ?
;
_space_group_IT_number 4
_symmetry_cell_setting monoclinic
_symmetry_space_group_name_Hall 'P 2yb'
_symmetry_space_group_name_H-M 'P 1 21 1'
_audit_creation_method SHELXtL
_cell_angle_alpha 90.00
_cell_angle_beta 96.197(1)
_cell_angle_gamma 90.00
_cell_formula_units_Z 2
_cell_length_a 5.5920(1)
_cell_length_b 21.3403(5)
_cell_length_c 9.7192(2)
_cell_measurement_reflns_used 4901
_cell_measurement_temperature 173(2)
_cell_measurement_theta_max 26.91
_cell_measurement_theta_min 1.5
_cell_volume 1153.06(4)
_computing_cell_refinement 'SMART and SAINT (Sheldrick, 1995a)'
_computing_data_collection 'SMART (Sheldrick, 1995c)'
_computing_data_reduction SAINT
_computing_molecular_graphics SHELXTL
_computing_publication_material SHELXTL
_computing_structure_refinement SHELXTL
_computing_structure_solution 'SHELXTL (Sheldrick, 1995b)'
_diffrn_ambient_temperature 173(2)
_diffrn_measurement_device 'SMART CCD PLATFORM'
_diffrn_measurement_method '\w scans'
_diffrn_radiation_monochromator graphite
_diffrn_radiation_source 'Normal-focus sealed tube'
_diffrn_radiation_type MoK\a
_diffrn_radiation_wavelength 0.71073
_diffrn_reflns_av_R_equivalents 0.0454
_diffrn_reflns_av_sigmaI/netI 0.0364
_diffrn_reflns_limit_h_max 6
_diffrn_reflns_limit_h_min -7
_diffrn_reflns_limit_k_max 25
_diffrn_reflns_limit_k_min -24
_diffrn_reflns_limit_l_max 11
_diffrn_reflns_limit_l_min -11
_diffrn_reflns_number 6121
_diffrn_reflns_theta_max 26.91
_diffrn_reflns_theta_min 1.91
_diffrn_standards_decay_% '< 1'
_exptl_absorpt_coefficient_mu 0.113
_exptl_absorpt_correction_T_max 0.9852
_exptl_absorpt_correction_T_min 0.9510
_exptl_absorpt_correction_type integration
_exptl_crystal_colour 'Colorless  '
_exptl_crystal_density_diffrn 1.352
_exptl_crystal_density_meas ?
_exptl_crystal_description 'Needle  '
_exptl_crystal_F_000 492
_exptl_crystal_size_max 0.41
_exptl_crystal_size_mid 0.32
_exptl_crystal_size_min 0.13
_refine_diff_density_max 0.154
_refine_diff_density_min -0.137
_refine_ls_abs_structure_details 'Flack (1983)'
_refine_ls_abs_structure_Flack -0.3(8)
_refine_ls_extinction_coef 0.018(2)
_refine_ls_extinction_method SHELXTL
_refine_ls_goodness_of_fit_all 1.124
_refine_ls_goodness_of_fit_obs 1.108
_refine_ls_hydrogen_treatment refall
_refine_ls_matrix_type full
_refine_ls_number_parameters 391
_refine_ls_number_reflns 3556
_refine_ls_number_restraints 1
_refine_ls_restrained_S_all 1.153
_refine_ls_restrained_S_obs 1.108
_refine_ls_R_factor_all 0.0383
_refine_ls_R_factor_obs 0.0344
_refine_ls_shift/esd_max 0.002
_refine_ls_shift/esd_mean 0.000
_refine_ls_structure_factor_coef Fsqd
_refine_ls_weighting_details 'w = 1/[\s^2^(Fo^2^)+(0.0357P)^2^+0.2707P] where P=(Fo^2^+2Fc^2^)/3'
_refine_ls_weighting_scheme calc
_refine_ls_wR_factor_all 0.0909
_refine_ls_wR_factor_obs 0.0846
_reflns_number_observed 3371
_reflns_number_total 3573
_reflns_observed_criterion >2sigma(I)
_cod_data_source_file fr1003.cif
_cod_data_source_block 2
_cod_depositor_comments
;
The following automatic conversions were performed:
'_symmetry_cell_setting' value 'Monoclinic' changed to 'monoclinic'
according to '/home/saulius/struct/CIF-dictionaries/cif_core.dic'
dictionary named 'cif_core.dic' version 2.4.1 from 2010-06-29.

Automatic conversion script
Id: cif_fix_enum 1527 2010-12-29 10:47:43Z saulius 

The following automatic conversions were performed:

'_symmetry_cell_setting' value 'Monoclinic' changed to 'monoclinic'
according to /home/saulius/struct/CIF-dictionaries/cif_core.dic
dictionary named 'cif_core.dic' version 2.4.1 from 2010-06-29.

Automatic conversion script
Id: cif_fix_values 1715 2011-07-08 13:25:40Z adriana 

The following automatic conversions were performed:

'_exptl_crystal_density_meas' value 'not measured' was changed to '?'
- the value is perceived as not measured.

Automatic conversion script
Id: cif_fix_values 3008 2015-01-20 13:52:24Z robertas 

The following automatic conversions were performed:

'_refine_ls_weighting_scheme' value 'calc w =
1/[\s^2^(Fo^2^)+(0.0357P)^2^+0.2707P] where P=(Fo^2^+2Fc^2^)/3' was
changed to 'calc'. New tag '_refine_ls_weighting_details' was
created. The value of the new tag was set to 'w =
1/[\s^2^(Fo^2^)+(0.0357P)^2^+0.2707P] where P=(Fo^2^+2Fc^2^)/3'.

Automatic conversion script
Id: cif_fix_values 3143 2015-03-26 13:38:13Z robertas 
;
_cod_original_sg_symbol_H-M 'P 21'
_cod_database_code 2005863

loop_
_symmetry_equiv_pos_as_xyz
'x, y, z'
'-x, y+1/2, -z'

loop_
_atom_site_aniso_label
_atom_site_aniso_U_11
_atom_site_aniso_U_22
_atom_site_aniso_U_33
_atom_site_aniso_U_12
_atom_site_aniso_U_13
_atom_site_aniso_U_23
O1 0.0334(8) 0.0358(9) 0.0353(7) 0.0021(7) 0.0077(6) 0.0027(7)
O2 0.0278(7) 0.0344(9) 0.0352(7) -0.0015(6) 0.0017(6) -0.0087(6)
O2A 0.0300(9) 0.0627(13) 0.0780(13) -0.0017(9) 0.0033(8) -0.0268(11)
O3 0.0358(8) 0.0375(9) 0.0420(8) 0.0034(7) -0.0064(7) 0.0034(7)
O3A 0.0553(12) 0.0423(12) 0.095(2) -0.0028(9) -0.0112(11) 0.0052(11)
O4 0.0360(8) 0.0520(11) 0.0322(8) -0.0060(7) 0.0030(6) 0.0041(7)
O4A 0.0552(11) 0.0749(14) 0.0382(9) -0.0110(11) -0.0082(8) 0.0097(9)
O5 0.0377(8) 0.0319(8) 0.0305(7) -0.0012(7) 0.0077(6) -0.0058(6)
O6 0.0571(11) 0.0482(12) 0.0472(9) 0.0148(9) 0.0204(8) 0.0045(8)
O6A 0.0521(12) 0.086(2) 0.0521(11) 0.0079(11) 0.0218(9) -0.0035(11)
O7 0.0661(13) 0.0679(15) 0.0541(11) -0.0060(11) 0.0105(10) 0.0258(11)
O8 0.078(2) 0.069(2) 0.0632(13) 0.0274(13) 0.0105(11) 0.0234(11)
N1 0.0515(13) 0.0412(12) 0.0437(11) -0.0042(11) -0.0011(10) 0.0075(9)
C1 0.0312(10) 0.0344(12) 0.0276(10) 0.0001(9) 0.0047(8) -0.0038(9)
C2 0.0253(10) 0.0306(12) 0.0330(10) -0.0021(9) 0.0003(8) -0.0072(9)
C3 0.0274(10) 0.0354(12) 0.0328(10) 0.0013(9) -0.0039(8) -0.0004(9)
C4 0.0311(11) 0.0400(13) 0.0282(10) -0.0037(10) 0.0012(8) -0.0007(9)
C5 0.0320(11) 0.0392(13) 0.0294(10) -0.0011(9) 0.0043(9) -0.0014(9)
C6 0.0485(15) 0.0449(15) 0.0343(12) 0.0080(12) 0.0079(11) -0.0053(11)
C7 0.0328(11) 0.0318(12) 0.0302(10) -0.0027(9) 0.0036(8) -0.0032(9)
C8 0.0363(12) 0.0373(13) 0.0342(10) -0.0041(10) 0.0082(9) -0.0097(10)
C9 0.0440(13) 0.0396(13) 0.0296(10) -0.0102(11) 0.0065(9) -0.0031(9)
C10 0.0386(12) 0.0337(12) 0.0334(11) -0.0085(9) -0.0015(9) -0.0017(9)
C11 0.0372(13) 0.0383(14) 0.0382(12) 0.0017(10) 0.0030(10) 0.0017(10)
C12 0.0395(13) 0.0426(14) 0.0333(11) 0.0002(10) 0.0096(9) 0.0036(10)
C13 0.0326(11) 0.0288(12) 0.0393(11) 0.0028(9) 0.0037(9) 0.0014(9)
C14 0.0438(14) 0.0371(14) 0.0441(13) 0.0024(11) 0.0101(10) -0.0039(11)
C15 0.0454(14) 0.0404(14) 0.0445(13) 0.0061(11) 0.0060(11) 0.0071(11)
C16 0.054(2) 0.052(2) 0.077(2) 0.0182(15) -0.002(2) 0.016(2)
C17 0.0457(13) 0.0394(13) 0.0326(11) 0.0049(11) 0.0021(9) 0.0034(10)
C18 0.053(2) 0.068(2) 0.0422(14) 0.002(2) 0.0119(12) 0.0104(14)
C19 0.0424(13) 0.0365(13) 0.0518(14) -0.0021(11) 0.0129(11) -0.0146(11)
C20 0.065(2) 0.036(2) 0.071(2) 0.0069(14) 0.007(2) -0.0025(14)

loop_
_atom_site_label
_atom_site_occupancy
_atom_site_fract_x
_atom_site_fract_y
_atom_site_fract_z
_atom_site_U_iso_or_equiv
_atom_site_thermal_displace_type
_atom_site_calc_flag
_atom_site_type_symbol
O1 1 -0.6589(3) -0.00728(8) -0.1738(2) 0.0345(4) Uani d O
O2 1 -0.6236(3) -0.13955(7) -0.12414(14) 0.0326(3) Uani d O
O2A 1 -0.2208(3) -0.13569(11) -0.1110(2) 0.0571(5) Uani d O
O3 1 -0.5313(3) -0.16167(8) 0.1727(2) 0.0392(4) Uani d O
O3A 1 -0.7451(4) -0.24971(10) 0.1225(3) 0.0657(6) Uani d O
O4 1 -0.9185(3) -0.10309(9) 0.3114(2) 0.0401(4) Uani d O
O4A 1 -0.6211(3) -0.08687(12) 0.4822(2) 0.0571(5) Uani d O
O5 1 -0.8058(3) 0.00410(8) 0.03510(15) 0.0331(3) Uani d O
O6 1 -1.1694(4) 0.06966(9) 0.1410(2) 0.0498(5) Uani d O
O6A 1 -1.4129(4) 0.08060(12) 0.3058(2) 0.0621(6) Uani d O
O7 1 -1.0094(4) 0.19195(11) -0.6208(2) 0.0624(6) Uani d O
O8 1 -1.2716(5) 0.20739(12) -0.4773(2) 0.0700(7) Uani d O
N1 1 -1.0978(4) 0.18006(11) -0.5134(2) 0.0459(5) Uani d N
C1 1 -0.7830(4) -0.03823(11) -0.0751(2) 0.0310(5) Uani d C
H1 1 -0.9434(45) -0.0510(13) -0.1186(25) 0.034(6) Uiso d H
C2 1 -0.6268(4) -0.09263(11) -0.0183(2) 0.0298(5) Uani d C
H2 1 -0.4677(47) -0.0777(13) 0.0003(24) 0.035(6) Uiso d H
C3 1 -0.7215(4) -0.12261(11) 0.1071(2) 0.0324(5) Uani d C
H3 1 -0.8627(39) -0.1485(11) 0.0813(20) 0.023(5) Uiso d H
C4 1 -0.7836(4) -0.07350(11) 0.2113(2) 0.0333(5) Uani d C
H4 1 -0.6432(49) -0.0541(13) 0.2567(27) 0.037(6) Uiso d H
C5 1 -0.9420(4) -0.02342(12) 0.1362(2) 0.0335(5) Uani d C
H5 1 -1.0891(43) -0.0402(12) 0.0900(23) 0.031(6) Uiso d H
C6 1 -1.0138(5) 0.02815(13) 0.2277(3) 0.0423(6) Uani d C
H6A 1 -0.8780(53) 0.0509(14) 0.2657(28) 0.044(7) Uiso d H
H6B 1 -1.0949(50) 0.0117(14) 0.3019(29) 0.043(7) Uiso d H
C7 1 -0.7822(4) 0.03804(11) -0.2548(2) 0.0316(5) Uani d C
C8 1 -0.6768(4) 0.05472(12) -0.3723(2) 0.0356(5) Uani d C
H8 1 -0.5417(47) 0.0332(13) -0.3982(25) 0.033(6) Uiso d H
C9 1 -0.7810(4) 0.10179(12) -0.4581(2) 0.0375(5) Uani d C
H9 1 -0.7059(47) 0.1113(14) -0.5385(27) 0.040(7) Uiso d H
C10 1 -0.9881(4) 0.12977(11) -0.4244(2) 0.0356(5) Uani d C
C11 1 -1.0943(4) 0.11376(12) -0.3082(2) 0.0380(5) Uani d C
H11 1 -1.2411(44) 0.1340(13) -0.2829(23) 0.031(6) Uiso d H
C12 1 -0.9911(4) 0.06695(12) -0.2215(2) 0.0380(5) Uani d C
H12 1 -1.0575(48) 0.0566(14) -0.1407(28) 0.042(7) Uiso d H
C13 1 -0.4077(4) -0.15751(11) -0.1616(2) 0.0336(5) Uani d C
C14 1 -0.4360(5) -0.20610(13) -0.2718(3) 0.0413(5) Uani d C
H14A 1 -0.4664(56) -0.1837(16) -0.3584(32) 0.057(8) Uiso d H
H14B 1 -0.5814(58) -0.2330(16) -0.2567(29) 0.054(8) Uiso d H
H14C 1 -0.2805(61) -0.2254(17) -0.2755(31) 0.064(9) Uiso d H
C15 1 -0.5627(5) -0.22424(13) 0.1711(3) 0.0434(6) Uani d C
C16 1 -0.3440(6) -0.2568(2) 0.2377(4) 0.0616(8) Uani d C
H16A 1 -0.1880(99) -0.2450(26) 0.2039(46) 0.113(16) Uiso d H
H16B 1 -0.3401(102) -0.2547(30) 0.3370(54) 0.130(19) Uiso d H
H16C 1 -0.3692(96) -0.3028(29) 0.2220(51) 0.119(17) Uiso d H
C17 1 -0.8198(5) -0.10493(12) 0.4451(2) 0.0394(5) Uani d C
C18 1 -0.9923(6) -0.1325(2) 0.5351(3) 0.0539(7) Uani d C
H18A 1 -0.9303(69) -0.1239(20) 0.6316(39) 0.085(11) Uiso d H
H18B 1 -0.9927(81) -0.1780(26) 0.5188(43) 0.101(14) Uiso d H
H18C 1 -1.1511(70) -0.1208(20) 0.5068(35) 0.074(11) Uiso d H
C19 1 -1.3617(5) 0.09302(12) 0.1932(3) 0.0430(6) Uani d C
C20 1 -1.4994(7) 0.1358(2) 0.0920(4) 0.0576(8) Uani d C
H20A 1 -1.6471(70) 0.1534(20) 0.1302(35) 0.075(11) Uiso d H
H20B 1 -1.3850(82) 0.1673(25) 0.0565(43) 0.098(14) Uiso d H
H20C 1 -1.5425(78) 0.1162(24) 0.0090(46) 0.090(13) Uiso d H

loop_
_atom_type_symbol
_atom_type_description
_atom_type_scat_dispersion_real
_atom_type_scat_dispersion_imag
_atom_type_scat_source
C C 0.0033 0.0016 'International Tables Vol C Tables 4.2.6.8 and 6.1.1.4'
H H 0.0000 0.0000 'International Tables Vol C Tables 4.2.6.8 and 6.1.1.4'
N N 0.0061 0.0033 'International Tables Vol C Tables 4.2.6.8 and 6.1.1.4'
O O 0.0106 0.0060 'International Tables Vol C Tables 4.2.6.8 and 6.1.1.4'

loop_
_geom_angle_atom_site_label_1
_geom_angle_atom_site_label_2
_geom_angle_atom_site_label_3
_geom_angle
_geom_angle_publ_flag
C7 O1 C1 117.7(2) ?
C13 O2 C2 118.1(2) ?
C15 O3 C3 118.6(2) ?
C17 O4 C4 118.1(2) ?
C1 O5 C5 110.8(2) ?
C19 O6 C6 117.7(2) ?
O8 N1 O7 123.6(2) ?
O8 N1 C10 118.4(2) ?
O7 N1 C10 118.0(2) ?
O1 C1 O5 107.9(2) yes
O1 C1 C2 107.4(2) yes
O5 C1 C2 107.9(2) yes
O1 C1 H1 109.3(14) ?
O5 C1 H1 110.3(15) ?
C2 C1 H1 113.8(16) ?
O2 C2 C1 108.8(2) yes
O2 C2 C3 108.2(2) yes
C1 C2 C3 112.1(2) yes
O2 C2 H2 106.7(15) ?
C1 C2 H2 107.7(17) ?
C3 C2 H2 113.1(15) ?
O3 C3 C2 107.0(2) yes
O3 C3 C4 108.3(2) yes
C2 C3 C4 111.5(2) yes
O3 C3 H3 108.9(13) ?
C2 C3 H3 112.1(12) ?
C4 C3 H3 108.9(13) ?
O4 C4 C5 108.2(2) yes
O4 C4 C3 108.7(2) yes
C5 C4 C3 109.1(2) yes
O4 C4 H4 110.0(16) ?
C5 C4 H4 108.9(16) ?
C3 C4 H4 111.8(16) ?
O5 C5 C6 107.6(2) yes
O5 C5 C4 106.9(2) yes
C6 C5 C4 114.2(2) yes
O5 C5 H5 108.9(14) ?
C6 C5 H5 106.3(15) ?
C4 C5 H5 112.7(16) ?
O6 C6 C5 106.7(2) ?
O6 C6 H6A 108.7(18) ?
C5 C6 H6A 110.8(18) ?
O6 C6 H6B 111.1(17) ?
C5 C6 H6B 110.9(18) ?
H6A C6 H6B 109.(2) ?
O1 C7 C8 114.7(2) ?
O1 C7 C12 123.9(2) ?
C8 C7 C12 121.3(2) ?
C7 C8 C9 119.4(2) ?
C7 C8 H8 121.4(16) ?
C9 C8 H8 119.1(15) ?
C10 C9 C8 118.7(2) ?
C10 C9 H9 124.3(17) ?
C8 C9 H9 117.0(17) ?
C9 C10 C11 122.6(2) ?
C9 C10 N1 119.1(2) ?
C11 C10 N1 118.4(2) ?
C10 C11 C12 119.2(2) ?
C10 C11 H11 122.9(14) ?
C12 C11 H11 117.9(14) ?
C7 C12 C11 118.8(2) ?
C7 C12 H12 120.9(17) ?
C11 C12 H12 120.2(18) ?
O2A C13 O2 122.9(2) ?
O2A C13 C14 125.9(2) ?
O2 C13 C14 111.3(2) ?
C13 C14 H14A 106.1(19) ?
C13 C14 H14B 108.3(17) ?
H14A C14 H14B 110.(3) ?
C13 C14 H14C 107.(2) ?
H14A C14 H14C 105.(3) ?
H14B C14 H14C 120.(3) ?
O3A C15 O3 123.7(2) ?
O3A C15 C16 125.4(3) ?
O3 C15 C16 110.9(2) ?
C15 C16 H16A 116.(3) ?
C15 C16 H16B 110.(4) ?
H16A C16 H16B 113.(4) ?
C15 C16 H16C 107.(3) ?
H16A C16 H16C 108.(4) ?
H16B C16 H16C 101.(5) ?
O4A C17 O4 123.3(2) ?
O4A C17 C18 126.1(2) ?
O4 C17 C18 110.6(2) ?
C17 C18 H18A 108.(2) ?
C17 C18 H18B 107.(3) ?
H18A C18 H18B 109.(4) ?
C17 C18 H18C 112.(2) ?
H18A C18 H18C 117.(3) ?
H18B C18 H18C 103.(4) ?
O6A C19 O6 123.4(3) ?
O6A C19 C20 125.7(3) ?
O6 C19 C20 110.9(2) ?
C19 C20 H20A 112.(2) ?
C19 C20 H20B 109.(3) ?
H20A C20 H20B 117.(4) ?
C19 C20 H20C 112.(3) ?
H20A C20 H20C 110.(3) ?
H20B C20 H20C 97.(4) ?

loop_
_geom_bond_atom_site_label_1
_geom_bond_atom_site_label_2
_geom_bond_distance
_geom_bond_publ_flag
O1 C7 1.383(3) ?
O1 C1 1.408(3) yes
O2 C13 1.353(3) ?
O2 C2 1.437(3) yes
O2A C13 1.200(3) ?
O3 C15 1.347(3) ?
O3 C3 1.445(2) yes
O3A C15 1.206(3) ?
O4 C17 1.356(3) ?
O4 C4 1.440(3) yes
O4A C17 1.194(3) ?
O5 C1 1.417(3) yes
O5 C5 1.432(3) yes
O6 C19 1.334(3) ?
O6 C6 1.447(3) ?
O6A C19 1.191(3) ?
O7 N1 1.228(3) ?
O8 N1 1.217(3) ?
N1 C10 1.471(3) ?
C1 C2 1.520(3) yes
C1 H1 0.99(3) ?
C2 C3 1.521(3) yes
C2 H2 0.94(3) ?
C3 C4 1.523(3) yes
C3 H3 0.97(2) ?
C4 C5 1.523(3) yes
C4 H4 0.95(3) ?
C5 C6 1.497(3) yes
C5 H5 0.96(2) ?
C6 H6A 0.94(3) ?
C6 H6B 0.96(3) ?
C7 C8 1.386(3) ?
C7 C12 1.390(3) ?
C8 C9 1.393(4) ?
C8 H8 0.94(3) ?
C9 C10 1.373(4) ?
C9 H9 0.95(3) ?
C10 C11 1.375(3) ?
C11 C12 1.391(3) ?
C11 H11 0.98(3) ?
C12 H12 0.93(3) ?
C13 C14 1.487(3) ?
C14 H14A 0.97(3) ?
C14 H14B 1.02(3) ?
C14 H14C 0.97(3) ?
C15 C16 1.492(4) ?
C16 H16A 1.00(6) ?
C16 H16B 0.96(5) ?
C16 H16C 1.00(6) ?
C17 C18 1.491(4) ?
C18 H18A 0.98(4) ?
C18 H18B 0.98(5) ?
C18 H18C 0.93(4) ?
C19 C20 1.494(4) ?
C20 H20A 1.01(4) ?
C20 H20B 1.01(5) ?
C20 H20C 0.92(5) ?

loop_
_geom_torsion_atom_site_label_1
_geom_torsion_atom_site_label_2
_geom_torsion_atom_site_label_3
_geom_torsion_atom_site_label_4
_geom_torsion
_geom_torsion_publ_flag
C7 O1 C1 O5 -73.6(2) ?
C7 O1 C1 C2 170.3(2) ?
C5 O5 C1 O1 176.9(2) ?
C5 O5 C1 C2 -67.3(2) yes
C13 O2 C2 C1 123.5(2) ?
C13 O2 C2 C3 -114.5(2) ?
O1 C1 C2 O2 -70.4(2) ?
O5 C1 C2 O2 173.5(2) ?
O1 C1 C2 C3 169.9(2) ?
O5 C1 C2 C3 53.8(2) yes
C15 O3 C3 C2 -112.7(2) ?
C15 O3 C3 C4 127.0(2) ?
O2 C2 C3 O3 74.5(2) ?
C1 C2 C3 O3 -165.5(2) ?
O2 C2 C3 C4 -167.3(2) ?
C1 C2 C3 C4 -47.2(2) yes
C17 O4 C4 C5 -125.6(2) ?
C17 O4 C4 C3 116.1(2) ?
O3 C3 C4 O4 -74.7(2) ?
C2 C3 C4 O4 167.8(2) ?
O3 C3 C4 C5 167.6(2) ?
C2 C3 C4 C5 50.1(2) yes
C1 O5 C5 C6 -165.3(2) ?
C1 O5 C5 C4 71.5(2) yes
O4 C4 C5 O5 -178.6(2) ?
C3 C4 C5 O5 -60.5(2) ?
O4 C4 C5 C6 62.4(3) ?
C3 C4 C5 C6 -179.5(2) ?
C19 O6 C6 C5 139.7(2) ?
O5 C5 C6 O6 63.5(2) ?
C4 C5 C6 O6 -177.9(2) ?
C1 O1 C7 C8 -163.6(2) ?
C1 O1 C7 C12 18.4(3) ?
O1 C7 C8 C9 -177.4(2) ?
C12 C7 C8 C9 0.6(3) ?
C7 C8 C9 C10 -0.9(3) ?
C8 C9 C10 C11 1.0(3) ?
C8 C9 C10 N1 179.3(2) ?
O8 N1 C10 C9 -175.0(3) ?
O7 N1 C10 C9 5.3(3) ?
O8 N1 C10 C11 3.3(3) ?
O7 N1 C10 C11 -176.3(2) ?
C9 C10 C11 C12 -0.7(3) ?
N1 C10 C11 C12 -179.0(2) ?
O1 C7 C12 C11 177.5(2) ?
C8 C7 C12 C11 -0.4(3) ?
C10 C11 C12 C7 0.4(3) ?
C2 O2 C13 O2A -0.5(3) ?
C2 O2 C13 C14 -180.0(2) ?
C3 O3 C15 O3A -3.0(4) ?
C3 O3 C15 C16 177.4(2) ?
C4 O4 C17 O4A -4.9(4) ?
C4 O4 C17 C18 175.4(2) ?
C6 O6 C19 O6A -1.3(4) ?
C6 O6 C19 C20 178.8(2) ?
H2 C2 C13 O2A 7.0(2) yes
H3 C3 C15 O3A 5.80(10) yes
H4 C4 C17 O4a -10.6(2) yes

loop_
_cod_related_entry_id
_cod_related_entry_database
_cod_related_entry_code
1 ChemSpider 2029208
